data_7213800
loop_
_publ_author_name
'Zhang, Liying'
'Song, Tianyou'
'Xu, Jianing'
'Sun, Jiayin'
'Zeng, Shuangli'
'Wu, Yuncong'
'Fan, Yong'
'Wang, Li'

_publ_section_title
;
 Polymorphic Ln(iii) and BPTC-based porous metal--organic frameworks with
 visible, NIR photoluminescent and magnetic properties
;
_journal_issue 12
_journal_name_full CrystEngComm
_journal_page_first 2440
_journal_paper_doi 10.1039/c3ce42181c
_journal_volume 16
_journal_year 2014
_chemical_formula_sum 'C48 H18 O26 Tb3'
_chemical_formula_weight 1487.41
_chemical_melting_point ?
_chemical_name_systematic
; 
 ? 
;
_space_group_IT_number 2
_symmetry_cell_setting triclinic
_symmetry_space_group_name_Hall '-P 1'
_symmetry_space_group_name_H-M 'P -1'
_atom_sites_solution_hydrogens geom
_atom_sites_solution_primary direct
_atom_sites_solution_secondary difmap
_audit_creation_method SHELXL-97
_cell_angle_alpha 65.00(3)
_cell_angle_beta 69.14(3)
_cell_angle_gamma 87.75(3)
_cell_formula_units_Z 1
_cell_length_a 11.609(2)
_cell_length_b 12.227(2)
_cell_length_c 13.554(3)
_cell_measurement_reflns_used 4383
_cell_measurement_temperature 293(2)
_cell_measurement_theta_max 27.48
_cell_measurement_theta_min 2.99
_cell_volume 1615.2(8)
_computing_cell_refinement Process-auto
_computing_data_collection Process-auto
_computing_data_reduction Process-auto
_computing_molecular_graphics SHELXL-97
_computing_publication_material SHELXL-97
_computing_structure_refinement 'SHELXL-97 (Sheldrick, 1997)'
_computing_structure_solution 'SHELXS-97 (Sheldrick, 1990)'
_diffrn_ambient_temperature 293(2)
_diffrn_detector_area_resol_mean 10.0
_diffrn_measured_fraction_theta_full 0.990
_diffrn_measured_fraction_theta_max 0.990
_diffrn_measurement_device_type 'Rigaku RAXIS-RAPID'
_diffrn_measurement_method omega-scan
_diffrn_radiation_monochromator graphite
_diffrn_radiation_source 'fine-focus sealed tube'
_diffrn_radiation_type MoK\a
_diffrn_radiation_wavelength 0.71073
_diffrn_reflns_av_R_equivalents 0.0366
_diffrn_reflns_av_sigmaI/netI 0.0487
_diffrn_reflns_limit_h_max 14
_diffrn_reflns_limit_h_min -15
_diffrn_reflns_limit_k_max 14
_diffrn_reflns_limit_k_min -15
_diffrn_reflns_limit_l_max 17
_diffrn_reflns_limit_l_min -17
_diffrn_reflns_number 16046
_diffrn_reflns_theta_full 27.48
_diffrn_reflns_theta_max 27.48
_diffrn_reflns_theta_min 2.99
_diffrn_standards_decay_% 0
_diffrn_standards_interval_count 0
_diffrn_standards_interval_time 0
_diffrn_standards_number 0
_exptl_absorpt_coefficient_mu 3.319
_exptl_absorpt_correction_T_max 1.0000
_exptl_absorpt_correction_T_min 0.6053
_exptl_absorpt_correction_type empirical
_exptl_absorpt_process_details Process-auto
_exptl_crystal_colour colorless
_exptl_crystal_density_diffrn 1.529
_exptl_crystal_density_method 'not measured'
_exptl_crystal_description sheet
_exptl_crystal_F_000 709
_exptl_crystal_size_max 0.35
_exptl_crystal_size_mid 0.20
_exptl_crystal_size_min 0.15
_platon_squeeze_details
;
;
_refine_diff_density_max 1.548
_refine_diff_density_min -2.416
_refine_diff_density_rms 0.196
_refine_ls_extinction_method none
_refine_ls_goodness_of_fit_ref 1.145
_refine_ls_hydrogen_treatment mixed
_refine_ls_matrix_type full
_refine_ls_number_parameters 349
_refine_ls_number_reflns 7327
_refine_ls_number_restraints 0
_refine_ls_restrained_S_all 1.145
_refine_ls_R_factor_all 0.0467
_refine_ls_R_factor_gt 0.0393
_refine_ls_shift/su_max 0.001
_refine_ls_shift/su_mean 0.000
_refine_ls_structure_factor_coef Fsqd
_refine_ls_weighting_details 'calc w=1/[\s^2^(Fo^2^)+(0.0649P)^2^+3.6852P] where P=(Fo^2^+2Fc^2^)/3'
_refine_ls_weighting_scheme calc
_refine_ls_wR_factor_gt 0.1218
_refine_ls_wR_factor_ref 0.1247
_reflns_number_gt 6053
_reflns_number_total 7327
_reflns_threshold_expression >2sigma(I)
_cod_data_source_file c3ce42181c.txt
_cod_data_source_block 1
_cod_depositor_comments
;
The following automatic conversions were performed:

'_chemical_melting_point' value 'not measured' was changed to '?' -
the value is undefined or not given.

'_symmetry_cell_setting' value
'Triclinic' changed to 'triclinic' according to
/usr/data/users/saulius/automatic-downloads/current/RSC/lib/dictionaries/cif_core.dic
dictionary named 'cif_core.dic' version 2.4.2 from 2011-04-26.

Automatic conversion script
Id: cif_fix_values 2281 2013-09-26 08:29:07Z andrius 
;
_cod_original_cell_volume 1615.2(6)
_cod_original_sg_symbol_H-M 'P-1   '
_cod_original_formula_sum 'C48 H18 O26 Tb3 '
_cod_database_code 7213800

loop_
_symmetry_equiv_pos_as_xyz
'x, y, z'
'-x, -y, -z'

loop_
_atom_site_label
_atom_site_type_symbol
_atom_site_fract_x
_atom_site_fract_y
_atom_site_fract_z
_atom_site_U_iso_or_equiv
_atom_site_adp_type
_atom_site_occupancy
_atom_site_symmetry_multiplicity
_atom_site_calc_flag
_atom_site_refinement_flags
O13 O 0.6410(5) 0.9024(6) 0.2005(5) 0.0452(14) Uani 1 1 d .
O11 O 0.5619(5) 1.1299(4) -0.1306(4) 0.0282(11) Uani 1 1 d .
O12 O 0.4986(5) 1.3006(4) -0.2244(4) 0.0322(12) Uani 1 1 d .
C21 C 0.5238(6) 1.2287(5) -0.1363(5) 0.0224(13) Uani 1 1 d .
O5 O 1.2908(4) 0.8067(4) 0.5155(4) 0.0247(9) Uani 1 1 d .
O6 O 1.2891(4) 0.9537(4) 0.5705(4) 0.0287(10) Uani 1 1 d .
C12 C 1.2362(5) 0.8728(5) 0.5605(5) 0.0172(11) Uani 1 1 d .
C10 C 1.0264(5) 0.7785(5) 0.5953(5) 0.0154(11) Uani 1 1 d .
H8 H 1.0657 0.7211 0.5717 0.018 Uiso 1 1 calc R
C11 C 1.0958(5) 0.8626(5) 0.6043(5) 0.0159(11) Uani 1 1 d .
C13 C 1.0375(5) 0.9487(5) 0.6400(5) 0.0165(11) Uani 1 1 d .
H25 H 1.0836 1.0045 0.6460 0.020 Uiso 1 1 calc R
O8 O 0.7388(4) 1.0552(4) 0.7088(4) 0.0242(9) Uani 1 1 d .
O7 O 0.9202(4) 1.1299(4) 0.6919(5) 0.0292(11) Uani 1 1 d .
C15 C 0.8496(6) 1.0521(5) 0.6926(5) 0.0191(12) Uani 1 1 d .
C14 C 0.9113(5) 0.9511(5) 0.6665(5) 0.0150(11) Uani 1 1 d .
C16 C 0.8427(5) 0.8671(5) 0.6576(5) 0.0167(11) Uani 1 1 d .
H13 H 0.7576 0.8688 0.6763 0.020 Uiso 1 1 calc R
C9 C 0.8990(5) 0.7800(5) 0.6211(5) 0.0162(11) Uani 1 1 d .
O3 O 0.7331(4) 0.3220(4) 0.6035(4) 0.0269(10) Uani 1 1 d .
C5 C 0.7892(6) 0.3777(6) 0.6344(6) 0.0249(14) Uani 1 1 d .
C4 C 0.7714(6) 0.5072(5) 0.6086(6) 0.0206(12) Uani 1 1 d .
C3 C 0.6826(6) 0.5559(6) 0.5606(6) 0.0230(13) Uani 1 1 d .
H18 H 0.6341 0.5074 0.5488 0.028 Uiso 1 1 calc R
C2 C 0.6668(6) 0.6786(5) 0.5304(6) 0.0194(12) Uani 1 1 d .
Tb1 Tb 0.5000 1.0000 0.5000 0.01138(10) Uani 1 2 d S
Tb2 Tb 0.42632(2) 0.83031(2) 0.32690(2) 0.01373(9) Uani 1 1 d .
O2 O 0.5637(4) 0.8453(4) 0.4441(4) 0.0179(8) Uani 1 1 d .
O10 O 0.4681(5) 1.0297(4) 0.3129(4) 0.0244(10) Uani 1 1 d .
O1 O 0.5213(4) 0.6715(4) 0.4452(4) 0.0232(9) Uani 1 1 d .
O9 O 0.5339(6) 1.1856(4) 0.3233(4) 0.0365(13) Uani 1 1 d .
O4 O 0.8595(5) 0.3283(4) 0.6910(5) 0.0424(15) Uani 1 1 d .
C17 C 0.5023(5) 1.1412(5) 0.2667(5) 0.0160(11) Uani 1 1 d .
C1 C 0.5774(5) 0.7330(5) 0.4714(5) 0.0160(11) Uani 1 1 d .
C7 C 0.8254(5) 0.7006(5) 0.6021(5) 0.0173(11) Uani 1 1 d .
C18 C 0.5039(6) 1.2257(5) 0.1487(5) 0.0195(12) Uani 1 1 d .
C6 C 0.8418(6) 0.5791(5) 0.6290(6) 0.0206(12) Uani 1 1 d .
H11 H 0.9008 0.5456 0.6610 0.025 Uiso 1 1 calc R
C19 C 0.5078(6) 1.1854(5) 0.0663(5) 0.0214(12) Uani 1 1 d .
H15 H 0.5078 1.1031 0.0844 0.026 Uiso 1 1 calc R
C8 C 0.7380(5) 0.7491(5) 0.5514(6) 0.0197(12) Uani 1 1 d .
H20 H 0.7272 0.8305 0.5311 0.024 Uiso 1 1 calc R
C24 C 0.5013(7) 1.3476(6) 0.1220(5) 0.0258(14) Uani 1 1 d .
H21 H 0.4995 1.3733 0.1780 0.031 Uiso 1 1 calc R
C23 C 0.5011(7) 1.4337(5) 0.0143(5) 0.0239(14) Uani 1 1 d .
C20 C 0.5118(7) 1.2686(6) -0.0432(5) 0.0244(13) Uani 1 1 d .
C22 C 0.5087(7) 1.3905(6) -0.0681(6) 0.0302(15) Uani 1 1 d .
H24 H 0.5117 1.4455 -0.1420 0.036 Uiso 1 1 calc R

loop_
_atom_site_aniso_label
_atom_site_aniso_U_11
_atom_site_aniso_U_22
_atom_site_aniso_U_33
_atom_site_aniso_U_23
_atom_site_aniso_U_13
_atom_site_aniso_U_12
O13 0.033(3) 0.067(4) 0.034(3) -0.030(3) 0.000(2) -0.008(3)
O11 0.053(3) 0.018(2) 0.027(2) -0.016(2) -0.023(2) 0.010(2)
O12 0.067(4) 0.023(2) 0.022(2) -0.016(2) -0.026(2) 0.018(2)
C21 0.037(4) 0.014(3) 0.021(3) -0.012(2) -0.012(3) 0.003(3)
O5 0.019(2) 0.030(2) 0.025(2) -0.015(2) -0.0034(19) 0.0066(19)
O6 0.015(2) 0.028(2) 0.047(3) -0.021(2) -0.011(2) 0.0001(19)
C12 0.017(3) 0.015(3) 0.015(3) -0.002(2) -0.008(2) 0.002(2)
C10 0.017(3) 0.011(3) 0.020(3) -0.008(2) -0.008(2) 0.001(2)
C11 0.014(3) 0.019(3) 0.022(3) -0.012(2) -0.011(2) 0.003(2)
C13 0.020(3) 0.012(3) 0.019(3) -0.007(2) -0.009(2) 0.002(2)
O8 0.020(2) 0.022(2) 0.036(3) -0.017(2) -0.013(2) 0.0095(19)
O7 0.036(3) 0.019(2) 0.052(3) -0.025(2) -0.027(2) 0.010(2)
C15 0.026(3) 0.014(3) 0.021(3) -0.009(2) -0.012(3) 0.008(2)
C14 0.019(3) 0.012(3) 0.021(3) -0.010(2) -0.011(2) 0.005(2)
C16 0.013(3) 0.016(3) 0.025(3) -0.010(2) -0.010(2) 0.004(2)
C9 0.017(3) 0.007(2) 0.028(3) -0.006(2) -0.014(2) 0.000(2)
O3 0.034(3) 0.013(2) 0.046(3) -0.016(2) -0.025(2) 0.0050(19)
C5 0.031(3) 0.016(3) 0.042(4) -0.018(3) -0.023(3) 0.010(3)
C4 0.027(3) 0.013(3) 0.033(3) -0.014(3) -0.019(3) 0.008(3)
C3 0.023(3) 0.020(3) 0.038(4) -0.017(3) -0.019(3) 0.004(3)
C2 0.021(3) 0.012(3) 0.034(3) -0.011(3) -0.019(3) 0.004(2)
Tb1 0.01265(18) 0.01020(18) 0.01241(18) -0.00470(14) -0.00621(14) 0.00158(14)
Tb2 0.01832(15) 0.01238(15) 0.01652(15) -0.00945(11) -0.00957(11) 0.00449(11)
O2 0.023(2) 0.0124(19) 0.025(2) -0.0100(17) -0.0134(18) 0.0074(17)
O10 0.042(3) 0.012(2) 0.022(2) -0.0025(17) -0.019(2) -0.0007(19)
O1 0.032(2) 0.016(2) 0.034(3) -0.0114(19) -0.025(2) 0.0068(19)
O9 0.077(4) 0.017(2) 0.020(2) -0.0026(19) -0.030(3) -0.002(2)
O4 0.058(4) 0.023(2) 0.086(4) -0.033(3) -0.060(4) 0.024(3)
C17 0.023(3) 0.012(3) 0.014(3) -0.005(2) -0.009(2) 0.005(2)
C1 0.018(3) 0.013(3) 0.022(3) -0.009(2) -0.011(2) 0.005(2)
C7 0.018(3) 0.013(3) 0.031(3) -0.015(2) -0.015(3) 0.004(2)
C18 0.026(3) 0.014(3) 0.018(3) -0.006(2) -0.010(3) 0.002(2)
C6 0.020(3) 0.013(3) 0.037(4) -0.013(3) -0.018(3) 0.009(2)
C19 0.029(3) 0.015(3) 0.024(3) -0.010(3) -0.013(3) 0.007(3)
C8 0.019(3) 0.013(3) 0.035(3) -0.014(3) -0.015(3) 0.006(2)
C24 0.047(4) 0.020(3) 0.019(3) -0.013(3) -0.017(3) 0.007(3)
C23 0.044(4) 0.016(3) 0.019(3) -0.010(2) -0.017(3) 0.006(3)
C20 0.042(4) 0.020(3) 0.017(3) -0.011(3) -0.016(3) 0.006(3)
C22 0.056(5) 0.017(3) 0.020(3) -0.008(3) -0.018(3) 0.010(3)

loop_
_atom_type_symbol
_atom_type_description
_atom_type_scat_dispersion_real
_atom_type_scat_dispersion_imag
_atom_type_scat_source
C C 0.0033 0.0016 'International Tables Vol C Tables 4.2.6.8 and 6.1.1.4'
H H 0.0000 0.0000 'International Tables Vol C Tables 4.2.6.8 and 6.1.1.4'
N N 0.0061 0.0033 'International Tables Vol C Tables 4.2.6.8 and 6.1.1.4'
O O 0.0106 0.0060 'International Tables Vol C Tables 4.2.6.8 and 6.1.1.4'
Tb Tb -0.1723 4.1537 'International Tables Vol C Tables 4.2.6.8 and 6.1.1.4'

loop_
_geom_angle_atom_site_label_1
_geom_angle_atom_site_label_2
_geom_angle_atom_site_label_3
_geom_angle
_geom_angle_site_symmetry_1
_geom_angle_site_symmetry_3
C21 O11 Tb2 94.3(4) . 2_675
C21 O12 Tb2 92.0(3) . 2_675
O11 C21 O12 120.6(5) . .
O11 C21 C20 121.3(5) . .
O12 C21 C20 118.0(5) . .
O11 C21 Tb2 59.6(3) . 2_675
O12 C21 Tb2 61.2(3) . 2_675
C20 C21 Tb2 173.4(5) . 2_675
C12 O5 Tb2 137.4(4) . 1_655
C12 O6 Tb1 123.3(4) . 1_655
O5 C12 O6 124.8(6) . .
O5 C12 C11 119.8(5) . .
O6 C12 C11 115.3(5) . .
C9 C10 C11 120.8(5) . .
C13 C11 C10 120.0(5) . .
C13 C11 C12 118.6(5) . .
C10 C11 C12 120.9(5) . .
C14 C13 C11 120.0(5) . .
C15 O8 Tb2 149.4(4) . 2_676
O8 C15 O7 125.6(5) . .
O8 C15 C14 118.5(5) . .
O7 C15 C14 115.9(5) . .
C13 C14 C16 119.8(5) . .
C13 C14 C15 120.4(5) . .
C16 C14 C15 119.5(5) . .
C14 C16 C9 121.5(5) . .
C10 C9 C16 117.9(5) . .
C10 C9 C7 122.2(5) . .
C16 C9 C7 119.7(5) . .
C5 O3 Tb2 143.3(5) . 2_666
O3 C5 O4 122.9(5) . .
O3 C5 C4 119.1(5) . .
O4 C5 C4 117.9(5) . .
C6 C4 C3 120.2(5) . .
C6 C4 C5 122.1(5) . .
C3 C4 C5 117.7(5) . .
C4 C3 C2 119.5(5) . .
C8 C2 C3 119.5(5) . .
C8 C2 C1 121.0(5) . .
C3 C2 C1 119.4(5) . .
O6 Tb1 O6 180.000(1) 1_455 2_776
O6 Tb1 O2 100.52(15) 1_455 .
O6 Tb1 O2 79.48(15) 2_776 .
O6 Tb1 O2 79.48(15) 1_455 2_676
O6 Tb1 O2 100.52(15) 2_776 2_676
O2 Tb1 O2 180.000(1) . 2_676
O6 Tb1 O9 100.98(19) 1_455 .
O6 Tb1 O9 79.02(19) 2_776 .
O2 Tb1 O9 107.62(15) . .
O2 Tb1 O9 72.38(15) 2_676 .
O6 Tb1 O9 79.02(19) 1_455 2_676
O6 Tb1 O9 100.98(19) 2_776 2_676
O2 Tb1 O9 72.38(15) . 2_676
O2 Tb1 O9 107.62(15) 2_676 2_676
O9 Tb1 O9 180.000(1) . 2_676
O6 Tb1 O10 79.28(17) 1_455 .
O6 Tb1 O10 100.72(17) 2_776 .
O2 Tb1 O10 66.87(14) . .
O2 Tb1 O10 113.13(14) 2_676 .
O9 Tb1 O10 51.23(14) . .
O9 Tb1 O10 128.77(14) 2_676 .
O6 Tb1 O10 100.72(17) 1_455 2_676
O6 Tb1 O10 79.28(17) 2_776 2_676
O2 Tb1 O10 113.13(14) . 2_676
O2 Tb1 O10 66.87(14) 2_676 2_676
O9 Tb1 O10 128.77(14) . 2_676
O9 Tb1 O10 51.23(14) 2_676 2_676
O10 Tb1 O10 180.000(1) . 2_676
O6 Tb1 C17 89.91(18) 1_455 2_676
O6 Tb1 C17 90.09(18) 2_776 2_676
O2 Tb1 C17 92.84(14) . 2_676
O2 Tb1 C17 87.16(14) 2_676 2_676
O9 Tb1 C17 154.38(15) . 2_676
O9 Tb1 C17 25.62(15) 2_676 2_676
O10 Tb1 C17 154.40(14) . 2_676
O10 Tb1 C17 25.60(14) 2_676 2_676
O3 Tb2 O5 72.41(17) 2_666 1_455
O3 Tb2 O8 78.13(15) 2_666 2_676
O5 Tb2 O8 75.67(16) 1_455 2_676
O3 Tb2 O13 143.37(18) 2_666 .
O5 Tb2 O13 138.08(17) 1_455 .
O8 Tb2 O13 122.51(19) 2_676 .
O3 Tb2 O10 142.35(16) 2_666 .
O5 Tb2 O10 78.98(16) 1_455 .
O8 Tb2 O10 71.37(15) 2_676 .
O13 Tb2 O10 73.62(18) . .
O3 Tb2 O11 86.20(17) 2_666 2_675
O5 Tb2 O11 144.37(16) 1_455 2_675
O8 Tb2 O11 72.18(15) 2_676 2_675
O13 Tb2 O11 74.29(18) . 2_675
O10 Tb2 O11 104.40(15) . 2_675
O3 Tb2 O1 85.71(15) 2_666 .
O5 Tb2 O1 81.67(15) 1_455 .
O8 Tb2 O1 155.24(16) 2_676 .
O13 Tb2 O1 81.32(19) . .
O10 Tb2 O1 114.09(14) . .
O11 Tb2 O1 125.72(14) 2_675 .
O3 Tb2 O12 71.96(17) 2_666 2_675
O5 Tb2 O12 137.70(16) 1_455 2_675
O8 Tb2 O12 117.72(15) 2_676 2_675
O13 Tb2 O12 71.54(19) . 2_675
O10 Tb2 O12 142.55(17) . 2_675
O11 Tb2 O12 52.86(14) 2_675 2_675
O1 Tb2 O12 73.67(14) . 2_675
O3 Tb2 O2 125.78(15) 2_666 .
O5 Tb2 O2 71.35(14) 1_455 .
O8 Tb2 O2 128.00(13) 2_676 .
O13 Tb2 O2 68.27(16) . .
O10 Tb2 O2 63.76(13) . .
O11 Tb2 O2 142.53(16) 2_675 .
O1 Tb2 O2 50.34(12) . .
O12 Tb2 O2 113.80(15) 2_675 .
O3 Tb2 C21 76.83(18) 2_666 2_675
O5 Tb2 C21 148.96(18) 1_455 2_675
O8 Tb2 C21 94.24(17) 2_676 2_675
O13 Tb2 C21 72.06(19) . 2_675
O10 Tb2 C21 126.14(17) . 2_675
O11 Tb2 C21 26.14(15) 2_675 2_675
O1 Tb2 C21 100.24(16) . 2_675
O12 Tb2 C21 26.77(15) 2_675 2_675
O2 Tb2 C21 133.09(16) . 2_675
C1 O2 Tb1 150.1(4) . .
C1 O2 Tb2 88.5(3) . .
Tb1 O2 Tb2 107.02(14) . .
C17 O10 Tb2 158.7(4) . .
C17 O10 Tb1 91.6(3) . .
Tb2 O10 Tb1 107.82(15) . .
C1 O1 Tb2 100.2(3) . .
C17 O9 Tb1 98.3(4) . .
O10 C17 O9 118.8(5) . .
O10 C17 C18 123.1(5) . .
O9 C17 C18 118.1(5) . .
O1 C1 O2 120.6(5) . .
O1 C1 C2 120.4(5) . .
O2 C1 C2 118.9(5) . .
C6 C7 C8 118.0(5) . .
C6 C7 C9 122.7(5) . .
C8 C7 C9 119.3(5) . .
C24 C18 C19 119.8(5) . .
C24 C18 C17 118.2(5) . .
C19 C18 C17 122.0(5) . .
C4 C6 C7 121.2(5) . .
C18 C19 C20 119.6(5) . .
C2 C8 C7 121.6(5) . .
C18 C24 C23 122.5(5) . .
C24 C23 C22 116.2(5) . .
C24 C23 C23 122.2(6) . 2_685
C22 C23 C23 121.5(7) . 2_685
C22 C20 C19 119.6(5) . .
C22 C20 C21 119.6(5) . .
C19 C20 C21 120.7(5) . .
C20 C22 C23 122.2(6) . .

loop_
_geom_bond_atom_site_label_1
_geom_bond_atom_site_label_2
_geom_bond_distance
_geom_bond_site_symmetry_2
O13 Tb2 2.404(5) .
O11 C21 1.250(7) .
O11 Tb2 2.447(4) 2_675
O12 C21 1.276(7) .
O12 Tb2 2.482(4) 2_675
C21 C20 1.495(8) .
O5 C12 1.236(7) .
O5 Tb2 2.375(4) 1_655
O6 C12 1.263(7) .
O6 Tb1 2.284(4) 1_655
C12 C11 1.512(8) .
C10 C9 1.395(8) .
C10 C11 1.401(7) .
C11 C13 1.393(7) .
C13 C14 1.382(8) .
O8 C15 1.228(7) .
O8 Tb2 2.396(4) 2_676
O7 C15 1.275(7) .
C15 C14 1.511(7) .
C14 C16 1.393(8) .
C16 C9 1.402(7) .
C9 C7 1.473(7) .
O3 C5 1.238(7) .
O3 Tb2 2.308(5) 2_666
C5 O4 1.278(7) .
C5 C4 1.493(8) .
C4 C6 1.393(8) .
C4 C3 1.394(8) .
C3 C2 1.401(8) .
C2 C8 1.392(8) .
C2 C1 1.500(7) .
Tb1 O6 2.284(4) 1_455
Tb1 O6 2.284(4) 2_776
Tb1 O2 2.324(4) .
Tb1 O2 2.324(4) 2_676
Tb1 O9 2.418(4) .
Tb1 O9 2.418(4) 2_676
Tb1 O10 2.565(4) .
Tb1 O10 2.565(4) 2_676
Tb1 C17 2.883(5) 2_676
Tb2 O3 2.308(5) 2_666
Tb2 O5 2.375(4) 1_455
Tb2 O8 2.396(4) 2_676
Tb2 O10 2.419(4) .
Tb2 O11 2.447(4) 2_675
Tb2 O1 2.453(4) .
Tb2 O12 2.482(4) 2_675
Tb2 O2 2.679(4) .
Tb2 C21 2.830(6) 2_675
O2 C1 1.281(6) .
O10 C17 1.246(7) .
O1 C1 1.243(7) .
O9 C17 1.260(7) .
C17 C18 1.485(8) .
C7 C6 1.395(7) .
C7 C8 1.400(8) .
C18 C24 1.379(8) .
C18 C19 1.385(8) .
C19 C20 1.385(8) .
C24 C23 1.394(8) .
C23 C22 1.401(8) .
C23 C23 1.500(11) 2_685
C20 C22 1.385(8) .

loop_
_platon_squeeze_void_nr
_platon_squeeze_void_average_x
_platon_squeeze_void_average_y
_platon_squeeze_void_average_z
_platon_squeeze_void_volume
_platon_squeeze_void_count_electrons
1 0.000 -0.007 0.000 655.6 17.3
